data_2004145
loop_
_publ_author_name
'Alonso, I.'
'L\'opez-Solera, I.'
'Raithby, P. R.'

_publ_section_title
;
 4-Sulfonyl-1,6-dioxaspiro[4.5]decanes
;
_journal_issue 11
_journal_name_full 'Acta Crystallographica Section C'
_journal_page_first 2381
_journal_page_last 2383
_journal_paper_doi 10.1107/S0108270195006214
_journal_volume 51
_journal_year 1995
_chemical_formula_sum 'C16 H20 O5 S'
_chemical_formula_weight 324.38
_chemical_name_systematic
;
2,7-dimethyl-4-(phenylsulfonyl)-1,6-dioxaspiro[4.5]decan-10-one
;
_space_group_IT_number 2
_symmetry_cell_setting triclinic
_symmetry_space_group_name_Hall '-P 1'
_symmetry_space_group_name_H-M 'P -1'
_audit_creation_method SHELXL
_cell_angle_alpha 63.55(3)
_cell_angle_beta 68.81(3)
_cell_angle_gamma 84.74(3)
_cell_formula_units_Z 2
_cell_length_a 8.613(2)
_cell_length_b 10.453(2)
_cell_length_c 10.561(2)
_cell_measurement_reflns_used 25
_cell_measurement_temperature 293(2)
_cell_measurement_theta_max 25
_cell_measurement_theta_min 20
_cell_volume 791.0(4)
_computing_cell_refinement 'Rigaku packages'
_computing_data_collection 'Rigaku packages'
_computing_data_reduction 'TEXSAN (Molecular Structure Corporation, 1985)'
_computing_molecular_graphics 'SHELXTL-Plus (Sheldrick, 1991)'
_computing_publication_material SHELXL93
_computing_structure_refinement 'SHELXL93 (Sheldrick, 1993)'
_computing_structure_solution 'SHELXS86 (Sheldrick, 1985)'
_diffrn_ambient_temperature 293(2)
_diffrn_measurement_device 'Rigaku AFC7 4-circle-diffractometer'
_diffrn_measurement_method '2\q/\w scans'
_diffrn_radiation_monochromator graphite
_diffrn_radiation_source 'rotating anode'
_diffrn_radiation_type CuK\a
_diffrn_radiation_wavelength 1.54178
_diffrn_reflns_av_R_equivalents 0.0188
_diffrn_reflns_av_sigmaI/netI 0.0205
_diffrn_reflns_limit_h_max 10
_diffrn_reflns_limit_h_min -10
_diffrn_reflns_limit_k_max 0
_diffrn_reflns_limit_k_min -10
_diffrn_reflns_limit_l_max 10
_diffrn_reflns_limit_l_min -13
_diffrn_reflns_number 3113
_diffrn_reflns_theta_max 76.78
_diffrn_reflns_theta_min 4.74
_diffrn_standards_decay_% 0
_diffrn_standards_interval_count 100
_diffrn_standards_number 3
_exptl_absorpt_coefficient_mu 2.008
_exptl_absorpt_correction_type none
_exptl_crystal_colour Colourless
_exptl_crystal_density_diffrn 1.362
_exptl_crystal_description 'Transparent block'
_exptl_crystal_F_000 344
_exptl_crystal_size_max 0.30
_exptl_crystal_size_mid 0.28
_exptl_crystal_size_min 0.25
_refine_diff_density_max 0.189
_refine_diff_density_min -0.512
_refine_ls_extinction_method none
_refine_ls_goodness_of_fit_all 1.050
_refine_ls_goodness_of_fit_obs 1.077
_refine_ls_hydrogen_treatment refxyz
_refine_ls_matrix_type full
_refine_ls_number_parameters 199
_refine_ls_number_reflns 2937
_refine_ls_number_restraints 0
_refine_ls_restrained_S_all 1.050
_refine_ls_restrained_S_obs 1.077
_refine_ls_R_factor_all 0.0460
_refine_ls_R_factor_obs 0.0427
_refine_ls_shift/esd_max 0.064
_refine_ls_shift/esd_mean 0.006
_refine_ls_structure_factor_coef Fsqd
_refine_ls_weighting_details 'w = 1/[\s^2^(Fo^2^)+(0.0650P)^2^+0.2606P] where P=(Fo^2^+2Fc^2^)/3'
_refine_ls_weighting_scheme calc
_refine_ls_wR_factor_all 0.1232
_refine_ls_wR_factor_obs 0.1199
_reflns_number_observed 2659
_reflns_number_total 2937
_reflns_observed_criterion >2sigma(I)
_cod_data_source_file ka1126.cif
_cod_data_source_block 2
_cod_depositor_comments
;
The following automatic conversions were performed:
'_symmetry_cell_setting' value 'Triclinic' changed to 'triclinic'
according to '/home/saulius/struct/CIF-dictionaries/cif_core.dic'
dictionary named 'cif_core.dic' version 2.4.1 from 2010-06-29.

Automatic conversion script
Id: cif_fix_enum 1527 2010-12-29 10:47:43Z saulius 

The following automatic conversions were performed:

'_symmetry_cell_setting' value 'Triclinic' changed to 'triclinic'
according to /home/saulius/struct/CIF-dictionaries/cif_core.dic
dictionary named 'cif_core.dic' version 2.4.1 from 2010-06-29.

Automatic conversion script
Id: cif_fix_values 1715 2011-07-08 13:25:40Z adriana 

The following automatic conversions were performed:

'_refine_ls_weighting_scheme' value 'calc w =
1/[\s^2^(Fo^2^)+(0.0650P)^2^+0.2606P] where P=(Fo^2^+2Fc^2^)/3' was
changed to 'calc'. New tag '_refine_ls_weighting_details' was
created. The value of the new tag was set to 'w =
1/[\s^2^(Fo^2^)+(0.0650P)^2^+0.2606P] where P=(Fo^2^+2Fc^2^)/3'.

Automatic conversion script
Id: cif_fix_values 3143 2015-03-26 13:38:13Z robertas 
;
_cod_original_cell_volume 791.0(3)
_cod_database_code 2004145

loop_
_symmetry_equiv_pos_as_xyz
'x, y, z'
'-x, -y, -z'

loop_
_atom_site_aniso_label
_atom_site_aniso_U_11
_atom_site_aniso_U_22
_atom_site_aniso_U_33
_atom_site_aniso_U_12
_atom_site_aniso_U_13
_atom_site_aniso_U_23
S1 0.0430(3) 0.0629(3) 0.0646(3) 0.0133(2) -0.0287(2) -0.0315(3)
O11 0.0887(12) 0.0729(11) 0.0557(9) 0.0231(9) -0.0332(8) -0.0230(8)
O12 0.0484(8) 0.0958(12) 0.1227(15) 0.0200(8) -0.0498(9) -0.0672(11)
C3 0.0377(9) 0.0531(11) 0.0585(11) -0.0014(7) -0.0149(8) -0.0200(9)
C2 0.0445(9) 0.0492(11) 0.0596(11) 0.0029(8) -0.0228(8) -0.0211(9)
C21 0.0700(14) 0.0651(14) 0.083(2) 0.0138(11) -0.0367(12) -0.0395(13)
O1 0.0368(6) 0.0533(8) 0.0787(10) 0.0044(5) -0.0242(6) -0.0173(7)
C5 0.0335(8) 0.0509(11) 0.0562(11) 0.0037(7) -0.0173(7) -0.0226(9)
C4 0.0336(8) 0.0517(11) 0.0556(10) 0.0036(7) -0.0176(7) -0.0253(9)
O6 0.0327(6) 0.0565(8) 0.0531(7) -0.0021(5) -0.0135(5) -0.0246(6)
C7 0.0351(8) 0.0581(11) 0.0542(11) -0.0062(7) -0.0167(8) -0.0180(9)
C71 0.0579(12) 0.0749(15) 0.0656(13) -0.0140(11) -0.0182(10) -0.0308(12)
C8 0.0414(10) 0.0689(14) 0.0553(12) -0.0108(9) -0.0131(8) -0.0175(10)
C9 0.0399(10) 0.103(2) 0.0632(13) -0.0071(11) -0.0025(9) -0.0404(13)
C10 0.0443(10) 0.0653(13) 0.0561(11) 0.0036(9) -0.0125(8) -0.0298(10)
O10 0.0638(10) 0.1014(13) 0.0652(10) -0.0029(9) -0.0159(8) -0.0478(9)
C11 0.0374(9) 0.0559(11) 0.0626(12) 0.0113(8) -0.0218(8) -0.0275(10)
C12 0.0547(11) 0.0546(12) 0.0717(14) 0.0083(9) -0.0257(10) -0.0269(11)
C13 0.082(2) 0.0646(15) 0.105(2) 0.0214(13) -0.049(2) -0.0459(15)
C14 0.074(2) 0.093(2) 0.086(2) 0.0361(14) -0.0385(14) -0.056(2)
C15 0.0553(13) 0.099(2) 0.073(2) 0.0194(13) -0.0149(11) -0.0436(15)
C16 0.0432(10) 0.0698(14) 0.0738(14) 0.0033(9) -0.0150(9) -0.0325(12)

loop_
_atom_site_label
_atom_site_occupancy
_atom_site_fract_x
_atom_site_fract_y
_atom_site_fract_z
_atom_site_U_iso_or_equiv
_atom_site_thermal_displace_type
_atom_site_calc_flag
_atom_site_refinement_flags
_atom_site_type_symbol
S1 1 .70131(6) .30295(6) .83579(6) .0533(2) Uani d . S
O11 1 .6243(2) .1883(2) .9845(2) .0736(5) Uani d . O
O12 1 .8506(2) .3819(2) .8028(2) .0766(5) Uani d . O
C3 1 .6044(2) .5542(2) .6399(2) .0520(5) Uani d . C
H3' 1 .6367(2) .5159(2) .5663(2) .062 Uiso d R H
H3 1 .6949(2) .6193(2) .6167(2) .062 Uiso d R H
C2 1 .4418(2) .6274(2) .6451(2) .0510(5) Uani d . C
H2 1 .4328(2) .6679(2) .5448(2) .061 Uiso d R H
C21 1 .4235(3) .7428(3) .6968(3) .0678(6) Uani d . C
H21A 1 .4999(3) .8244(3) .6194(3) .081 Uiso d R H
H21B 1 .4477(3) .7069(3) .7881(3) .081 Uiso d R H
H21C 1 .3111(3) .7707(3) .7161(3) .081 Uiso d R H
O1 1 .3113(2) .51281(15) .7520(2) .0601(4) Uani d . O
C5 1 .3758(2) .3874(2) .8366(2) .0470(4) Uani d . C
C4 1 .5551(2) .4349(2) .8014(2) .0459(4) Uani d . C
H4 1 .5476(2) .4817(2) .8655(2) .055 Uiso d R H
O6 1 .37838(14) .28125(14) .78863(14) .0475(3) Uani d . O
C7 1 .2149(2) .2337(2) .8058(2) .0510(5) Uani d . C
H7 1 .1642(2) .3158(2) .7475(2) .061 Uiso d R H
C71 1 .2448(3) .1265(3) .7414(3) .0661(6) Uani d . C
H71A 1 .1414(3) .0988(3) .7417(3) .079 Uiso d R H
H71B 1 .2880(3) .0435(3) .8023(3) .079 Uiso d R H
H71C 1 .3240(3) .1692(3) .6394(3) .079 Uiso d R H
C8 1 .1040(2) .1696(3) .9711(2) .0594(5) Uani d . C
H8AX 1 .1501(2) .0843(3) 1.0275(2) .071 Uiso d R H
H8EQ 1 -.0061(2) .1415(3) .9819(2) .071 Uiso d R H
C9 1 .0887(3) .2756(3) 1.0360(3) .0711(7) Uani d . C
H9AX 1 .0234(3) .3522(3) .9932(3) .085 Uiso d R H
H9EQ 1 .0306(3) .2275(3) 1.1449(3) .085 Uiso d R H
C10 1 .2573(2) .3379(2) 1.0018(2) .0557(5) Uani d . C
O10 1 .2993(2) .3512(2) 1.0930(2) .0741(5) Uani d . O
C11 1 .7522(2) .2317(2) .7038(2) .0508(5) Uani d . C
C12 1 .6806(3) .0986(2) .7477(3) .0601(5) Uani d . C
H12 1 .5993(3) .0497(2) .8432(3) .072 Uiso d R H
C13 1 .7329(4) .0394(3) .6460(3) .0769(7) Uani d . C
H13 1 .6874(4) -.0508(3) .6742(3) .092 Uiso d R H
C14 1 .8517(3) .1131(3) .5040(3) .0769(7) Uani d . C
H14 1 .8849(3) .0727(3) .4366(3) .092 Uiso d R H
C15 1 .9215(3) .2453(3) .4611(3) .0771(7) Uani d . C
H15 1 1.0012(3) .2947(3) .3648(3) .092 Uiso d R H
C16 1 .8732(3) .3046(3) .5611(3) .0638(6) Uani d . C
H16 1 .9217(3) .3937(3) .5330(3) .077 Uiso d R H

loop_
_atom_type_symbol
_atom_type_description
_atom_type_scat_dispersion_real
_atom_type_scat_dispersion_imag
_atom_type_scat_source
C C 0.0181 0.0091 'International Tables Vol C Tables 4.2.6.8 and 6.1.1.4'
H H 0.0000 0.0000 'International Tables Vol C Tables 4.2.6.8 and 6.1.1.4'
O O 0.0492 0.0322 'International Tables Vol C Tables 4.2.6.8 and 6.1.1.4'
S S 0.3331 0.5567 'International Tables Vol C Tables 4.2.6.8 and 6.1.1.4'

loop_
_geom_angle_atom_site_label_1
_geom_angle_atom_site_label_2
_geom_angle_atom_site_label_3
_geom_angle
_geom_angle_publ_flag
O11 S1 O12 119.08(12) yes
O11 S1 C11 108.05(10) yes
O12 S1 C11 106.49(10) yes
O11 S1 C4 108.28(10) yes
O12 S1 C4 104.53(10) yes
C11 S1 C4 110.24(9) yes
C4 C3 C2 101.3(2) yes
C4 C3 H3' 111.50(11) ?
C2 C3 H3' 111.51(11) ?
C4 C3 H3 111.51(10) ?
C2 C3 H3 111.50(11) ?
H3' C3 H3 109.3 ?
O1 C2 C21 109.5(2) yes
O1 C2 C3 104.5(2) yes
C21 C2 C3 114.2(2) yes
O1 C2 H2 109.46(11) ?
C21 C2 H2 109.46(13) ?
C3 C2 H2 109.46(11) ?
C2 C21 H21A 109.47(13) ?
C2 C21 H21B 109.47(13) ?
H21A C21 H21B 109.5 ?
C2 C21 H21C 109.47(12) ?
H21A C21 H21C 109.5 ?
H21B C21 H21C 109.5 ?
C5 O1 C2 111.61(14) yes
O6 C5 O1 111.0(2) yes
O6 C5 C4 108.99(14) yes
O1 C5 C4 104.85(15) yes
O6 C5 C10 111.0(2) yes
O1 C5 C10 105.0(2) yes
C4 C5 C10 115.8(2) yes
C3 C4 C5 102.70(15) yes
C3 C4 S1 115.85(13) yes
C5 C4 S1 119.20(14) yes
C3 C4 H4 106.02(11) ?
C5 C4 H4 106.03(11) ?
S1 C4 H4 106.03(7) ?
C5 O6 C7 114.59(14) yes
O6 C7 C8 109.4(2) yes
O6 C7 C71 106.5(2) yes
C8 C7 C71 112.5(2) yes
O6 C7 H7 109.45(10) ?
C8 C7 H7 109.45(12) ?
C71 C7 H7 109.45(13) ?
C7 C71 H71A 109.47(11) ?
C7 C71 H71B 109.47(13) ?
H71A C71 H71B 109.5 ?
C7 C71 H71C 109.47(12) ?
H71A C71 H71C 109.5 ?
H71B C71 H71C 109.5 ?
C7 C8 C9 111.2(2) yes
C7 C8 H8AX 109.38(13) ?
C9 C8 H8AX 109.39(14) ?
C7 C8 H8EQ 109.38(11) ?
C9 C8 H8EQ 109.39(11) ?
H8AX C8 H8EQ 108.0 ?
C10 C9 C8 111.2(2) yes
C10 C9 H9AX 109.39(14) ?
C8 C9 H9AX 109.40(13) ?
C10 C9 H9EQ 109.40(13) ?
C8 C9 H9EQ 109.40(13) ?
H9AX C9 H9EQ 108.0 ?
O10 C10 C9 124.4(2) yes
O10 C10 C5 121.5(2) yes
C9 C10 C5 114.1(2) yes
C12 C11 C16 120.6(2) ?
C12 C11 S1 119.5(2) yes
C16 C11 S1 119.7(2) yes
C11 C12 C13 118.5(2) ?
C11 C12 H12 120.76(14) ?
C13 C12 H12 120.7(2) ?
C14 C13 C12 120.5(3) ?
C14 C13 H13 119.7(2) ?
C12 C13 H13 119.7(2) ?
C15 C14 C13 120.6(3) ?
C15 C14 H14 119.7(2) ?
C13 C14 H14 119.7(2) ?
C14 C15 C16 119.7(2) ?
C14 C15 H15 120.1(2) ?
C16 C15 H15 120.1(2) ?
C15 C16 C11 120.0(2) ?
C15 C16 H16 120.0(2) ?
C11 C16 H16 119.98(14) ?

loop_
_geom_bond_atom_site_label_1
_geom_bond_atom_site_label_2
_geom_bond_distance
_geom_bond_publ_flag
S1 O11 1.435(2) yes
S1 O12 1.439(2) yes
S1 C11 1.765(2) yes
S1 C4 1.785(2) yes
C3 C4 1.524(3) yes
C3 C2 1.528(3) yes
C3 H3' 0.97 ?
C3 H3 0.97 ?
C2 O1 1.449(2) yes
C2 C21 1.506(3) yes
C2 H2 0.98 ?
C21 H21A 0.96 ?
C21 H21B 0.96 ?
C21 H21C 0.96 ?
O1 C5 1.417(2) yes
C5 O6 1.406(2) yes
C5 C4 1.527(2) yes
C5 C10 1.536(3) yes
C4 H4 0.98 ?
O6 C7 1.458(2) yes
C7 C8 1.510(3) yes
C7 C71 1.511(3) yes
C7 H7 0.98 ?
C71 H71A 0.96 ?
C71 H71B 0.96 ?
C71 H71C 0.96 ?
C8 C9 1.516(3) yes
C8 H8AX 0.97 ?
C8 H8EQ 0.97 ?
C9 C10 1.499(3) yes
C9 H9AX 0.97 ?
C9 H9EQ 0.97 ?
C10 O10 1.207(3) yes
C11 C12 1.380(3) ?
C11 C16 1.388(3) ?
C12 C13 1.390(4) ?
C12 H12 0.93 ?
C13 C14 1.377(4) ?
C13 H13 0.93 ?
C14 C15 1.368(4) ?
C14 H14 0.93 ?
C15 C16 1.375(4) ?
C15 H15 0.93 ?
C16 H16 0.93 ?

loop_
_geom_torsion_atom_site_label_1
_geom_torsion_atom_site_label_2
_geom_torsion_atom_site_label_3
_geom_torsion_atom_site_label_4
_geom_torsion
C4 C3 C2 O1 -32.0(2)
C4 C3 C2 C21 87.7(2)
C21 C2 O1 C5 -109.3(2)
C3 C2 O1 C5 13.5(2)
C2 O1 C5 O6 -106.5(2)
C2 O1 C5 C4 11.0(2)
C2 O1 C5 C10 133.4(2)
C2 C3 C4 C5 38.2(2)
C2 C3 C4 S1 169.82(13)
O6 C5 C4 C3 87.9(2)
O1 C5 C4 C3 -31.0(2)
C10 C5 C4 C3 -146.1(2)
O6 C5 C4 S1 -41.7(2)
O1 C5 C4 S1 -160.65(14)
C10 C5 C4 S1 84.2(2)
O11 S1 C4 C3 -170.92(14)
O12 S1 C4 C3 61.2(2)
C11 S1 C4 C3 -52.9(2)
O11 S1 C4 C5 -47.5(2)
O12 S1 C4 C5 -175.4(2)
C11 S1 C4 C5 70.5(2)
O1 C5 O6 C7 -60.8(2)
C4 C5 O6 C7 -175.79(14)
C10 C5 O6 C7 55.5(2)
C5 O6 C7 C8 -61.0(2)
C5 O6 C7 C71 177.2(2)
O6 C7 C8 C9 56.8(2)
C71 C7 C8 C9 175.0(2)
C7 C8 C9 C10 -50.9(3)
C8 C9 C10 O10 -134.6(2)
C8 C9 C10 C5 46.3(3)
O6 C5 C10 O10 132.8(2)
O1 C5 C10 O10 -107.2(2)
C4 C5 C10 O10 7.9(3)
O6 C5 C10 C9 -48.0(2)
O1 C5 C10 C9 72.0(2)
C4 C5 C10 C9 -173.0(2)
O11 S1 C11 C12 15.8(2)
O12 S1 C11 C12 144.8(2)
C4 S1 C11 C12 -102.3(2)
O11 S1 C11 C16 -159.1(2)
O12 S1 C11 C16 -30.1(2)
C4 S1 C11 C16 82.8(2)
C16 C11 C12 C13 0.2(3)
S1 C11 C12 C13 -174.7(2)
C11 C12 C13 C14 -0.9(3)
C12 C13 C14 C15 0.7(4)
C13 C14 C15 C16 0.4(4)
C14 C15 C16 C11 -1.1(4)
C12 C11 C16 C15 0.8(3)
S1 C11 C16 C15 175.7(2)
